data_4028754
loop_
_publ_author_name
'Marcin Grajda'
'Micha\/l Wierzbicki'
'Piotr Cmoch'
'Agnieszka Szumna'

_publ_section_title
;
 Inherently Chiral Iminoresorcinarenes through Regioselective
 Unidirectional Tautomerization
;
_journal_name_full 'Journal of Organic Chemistry'
_journal_page_first 11597
_journal_page_last 11601
_journal_paper_doi 10.1021/jo4019182
_journal_volume 78
_journal_year 2013
_chemical_formula_sum 'C95.5 H110 N4 O9'
_chemical_formula_weight 1457.88
_chemical_name_systematic
; 
 ? 
;
_space_group_IT_number 2
_symmetry_cell_setting triclinic
_symmetry_space_group_name_Hall '-P 1'
_symmetry_space_group_name_H-M 'P -1'
_atom_sites_solution_hydrogens geom
_atom_sites_solution_primary direct
_atom_sites_solution_secondary difmap
_audit_creation_method SHELXL-97
_cell_angle_alpha 89.136(2)
_cell_angle_beta 80.277(2)
_cell_angle_gamma 86.364(2)
_cell_formula_units_Z 2
_cell_length_a 15.3492(3)
_cell_length_b 15.6210(4)
_cell_length_c 17.0234(2)
_cell_measurement_reflns_used 29631
_cell_measurement_temperature 100.01(10)
_cell_measurement_theta_max 71.4855
_cell_measurement_theta_min 3.5904
_cell_volume 4014.93(14)
_computing_cell_refinement
;
CrysAlisPro, Agilent Technologies,
Version 1.171.36.20 (release 27-06-2012 CrysAlis171 .NET)
(compiled Jul 11 2012,15:38:31)
;
_computing_data_collection
;
CrysAlisPro, Agilent Technologies,
Version 1.171.36.20 (release 27-06-2012 CrysAlis171 .NET)
(compiled Jul 11 2012,15:38:31)
;
_computing_data_reduction
;
CrysAlisPro, Agilent Technologies,
Version 1.171.36.20 (release 27-06-2012 CrysAlis171 .NET)
(compiled Jul 11 2012,15:38:31)
;
_computing_structure_refinement 'SHELXL-97 (Sheldrick, 1997)'
_computing_structure_solution 'SHELXS-97 (Sheldrick, 1990)'
_diffrn_ambient_temperature 100.01(10)
_diffrn_detector_area_resol_mean 16.2974
_diffrn_measured_fraction_theta_full 0.988
_diffrn_measured_fraction_theta_max 0.988
_diffrn_measurement_device_type 'SuperNova, Dual, Cu at zero, Eos'
_diffrn_measurement_method '\w scans'
_diffrn_radiation_monochromator mirror
_diffrn_radiation_source 'SuperNova (Cu) x-ray Source'
_diffrn_radiation_type 'Cu K\a'
_diffrn_radiation_wavelength 1.5418
_diffrn_reflns_av_R_equivalents 0.0608
_diffrn_reflns_av_sigmaI/netI 0.0361
_diffrn_reflns_limit_h_max 18
_diffrn_reflns_limit_h_min -18
_diffrn_reflns_limit_k_max 19
_diffrn_reflns_limit_k_min -19
_diffrn_reflns_limit_l_max 20
_diffrn_reflns_limit_l_min -20
_diffrn_reflns_number 63014
_diffrn_reflns_theta_full 71.62
_diffrn_reflns_theta_max 71.62
_diffrn_reflns_theta_min 3.59
_exptl_absorpt_coefficient_mu 0.602
_exptl_absorpt_correction_T_max 1.00000
_exptl_absorpt_correction_T_min 0.67343
_exptl_absorpt_correction_type multi-scan
_exptl_crystal_colour orange
_exptl_crystal_density_diffrn 1.206
_exptl_crystal_description prism
_exptl_crystal_F_000 1566
_exptl_crystal_size_max 0.35
_exptl_crystal_size_mid 0.21
_exptl_crystal_size_min 0.14
_refine_diff_density_max 0.701
_refine_diff_density_min -0.537
_refine_diff_density_rms 0.081
_refine_ls_extinction_method none
_refine_ls_goodness_of_fit_ref 1.010
_refine_ls_hydrogen_treatment mixed
_refine_ls_matrix_type full
_refine_ls_number_parameters 942
_refine_ls_number_reflns 15485
_refine_ls_number_restraints 26
_refine_ls_restrained_S_all 1.010
_refine_ls_R_factor_all 0.0882
_refine_ls_R_factor_gt 0.0840
_refine_ls_shift/su_max 0.019
_refine_ls_shift/su_mean 0.001
_refine_ls_structure_factor_coef Fsqd
_refine_ls_weighting_details 'calc w=1/[\s^2^(Fo^2^)+(0.1794P)^2^+1.9418P] where P=(Fo^2^+2Fc^2^)/3'
_refine_ls_weighting_scheme calc
_refine_ls_wR_factor_gt 0.2447
_refine_ls_wR_factor_ref 0.2527
_reflns_number_gt 13942
_reflns_number_total 15485
_reflns_threshold_expression >2sigma(I)
_cod_data_source_file jo4019182_si_001.cif
_cod_data_source_block mw200_a
_cod_original_formula_sum 'C95.50 H110 N4 O9'
_cod_database_code 4028754

loop_
_symmetry_equiv_pos_as_xyz
'x, y, z'
'-x, -y, -z'

loop_
_atom_site_label
_atom_site_type_symbol
_atom_site_fract_x
_atom_site_fract_y
_atom_site_fract_z
_atom_site_U_iso_or_equiv
_atom_site_adp_type
_atom_site_occupancy
_atom_site_symmetry_multiplicity
_atom_site_calc_flag
_atom_site_refinement_flags
_atom_site_disorder_assembly
_atom_site_disorder_group
C1 C 0.02716(13) 0.20070(12) 0.44439(11) 0.0323(4) Uani 1 1 d . . .
C2 C -0.05982(13) 0.23233(12) 0.46043(11) 0.0324(4) Uani 1 1 d . . .
H2 H -0.0777 0.2778 0.4278 0.039 Uiso 1 1 calc R . .
C3 C -0.12452(13) 0.20193(12) 0.52208(11) 0.0327(4) Uani 1 1 d . . .
C4 C -0.09755(13) 0.13534(12) 0.56889(11) 0.0327(4) Uani 1 1 d . . .
C5 C -0.00895(13) 0.09912(13) 0.55410(11) 0.0333(4) Uani 1 1 d . . .
C6 C 0.05500(12) 0.12954(12) 0.48984(11) 0.0322(4) Uani 1 1 d . . .
O7 O 0.13460(9) 0.09353(9) 0.47530(8) 0.0353(3) Uani 1 1 d . . .
O8 O -0.15160(9) 0.10268(9) 0.63194(8) 0.0366(3) Uani 1 1 d . . .
H8 H -0.2021 0.0982 0.6201 0.044 Uiso 1 1 calc R B .
C9 C 0.01675(13) 0.03835(13) 0.60919(12) 0.0346(4) Uani 1 1 d . . .
H9 H -0.0273 0.0211 0.6516 0.042 Uiso 1 1 calc R . .
N10 N 0.09667(11) 0.00450(11) 0.60569(10) 0.0352(4) Uani 1 1 d . . .
H10 H 0.1337 0.0043 0.5602 0.042 Uiso 1 1 calc R B .
C11 C 0.12613(14) -0.03369(14) 0.67725(12) 0.0384(4) Uani 1 1 d . . .
H11A H 0.1832 -0.0673 0.6622 0.046 Uiso 1 1 calc R . .
H11B H 0.0818 -0.0725 0.7042 0.046 Uiso 1 1 calc R . .
C12 C 0.13657(14) 0.03844(14) 0.73213(12) 0.0375(4) Uani 1 1 d . . .
C13 C 0.06849(14) 0.06398(15) 0.79332(13) 0.0413(5) Uani 1 1 d . . .
H13 H 0.0174 0.0317 0.8043 0.050 Uiso 1 1 calc R . .
C14 C 0.07409(16) 0.13582(16) 0.83852(13) 0.0471(5) Uani 1 1 d . . .
H14 H 0.0273 0.1521 0.8806 0.057 Uiso 1 1 calc R B .
C15 C 0.14769(16) 0.18398(16) 0.82245(13) 0.0468(5) Uani 1 1 d . . .
H15 H 0.1512 0.2337 0.8530 0.056 Uiso 1 1 calc R . .
C16 C 0.21666(16) 0.15925(16) 0.76137(14) 0.0466(5) Uani 1 1 d . . .
H16 H 0.2674 0.1921 0.7501 0.056 Uiso 1 1 calc R B .
C17 C 0.21123(14) 0.08677(15) 0.71708(13) 0.0417(5) Uani 1 1 d . . .
H17 H 0.2588 0.0697 0.6760 0.050 Uiso 1 1 calc R . .
C18 C -0.22001(13) 0.24024(12) 0.53708(11) 0.0331(4) Uani 1 1 d . . .
H18 H -0.2448 0.2270 0.5938 0.040 Uiso 1 1 calc R . .
C19 C -0.22713(13) 0.33812(13) 0.52832(13) 0.0370(4) Uani 1 1 d . . .
H19A H -0.2066 0.3531 0.4718 0.044 Uiso 1 1 calc R B .
H19B H -0.1866 0.3627 0.5602 0.044 Uiso 1 1 calc R . .
C20 C -0.32053(14) 0.38031(14) 0.55439(13) 0.0406(5) Uani 1 1 d . . .
H20 H -0.3621 0.3515 0.5255 0.049 Uiso 1 1 calc R . .
C21 C -0.35224(17) 0.36958(18) 0.64374(15) 0.0541(6) Uani 1 1 d . . .
H21A H -0.3088 0.3915 0.6732 0.081 Uiso 1 1 calc R B .
H21B H -0.3589 0.3087 0.6563 0.081 Uiso 1 1 calc R . .
H21C H -0.4094 0.4017 0.6591 0.081 Uiso 1 1 calc R . .
C22 C -0.32256(18) 0.47447(16) 0.53120(18) 0.0564(6) Uani 1 1 d . . .
H22A H -0.3827 0.5004 0.5471 0.085 Uiso 1 1 calc R B .
H22B H -0.3048 0.4799 0.4734 0.085 Uiso 1 1 calc R . .
H22C H -0.2815 0.5039 0.5582 0.085 Uiso 1 1 calc R . .
C31 C -0.27457(12) 0.19372(12) 0.48558(11) 0.0320(4) Uani 1 1 d . . .
C32 C -0.28684(12) 0.22191(12) 0.41072(11) 0.0317(4) Uani 1 1 d . . .
H32 H -0.2625 0.2744 0.3921 0.038 Uiso 1 1 calc R . .
C33 C -0.33281(12) 0.17856(12) 0.35970(11) 0.0313(4) Uani 1 1 d . . .
C34 C -0.36526(12) 0.10051(12) 0.38608(11) 0.0320(4) Uani 1 1 d . . .
C35 C -0.35426(12) 0.06744(12) 0.46289(11) 0.0325(4) Uani 1 1 d . . .
C36 C -0.31011(12) 0.11543(12) 0.51418(11) 0.0322(4) Uani 1 1 d . . .
O37 O -0.30164(9) 0.08493(9) 0.58480(8) 0.0356(3) Uani 1 1 d . . .
O38 O -0.40911(9) 0.05123(9) 0.34295(8) 0.0359(3) Uani 1 1 d . . .
H38 H -0.3948 0.0627 0.2943 0.043 Uiso 1 1 calc R B .
C39 C -0.38025(13) -0.01634(13) 0.48528(12) 0.0348(4) Uani 1 1 d . . .
H39 H -0.4072 -0.0475 0.4494 0.042 Uiso 1 1 calc R . .
N40 N -0.36898(11) -0.05248(11) 0.55241(10) 0.0354(4) Uani 1 1 d . . .
H40 H -0.3458 -0.0217 0.5855 0.043 Uiso 1 1 calc R B .
C41 C -0.39111(14) -0.13957(13) 0.57836(12) 0.0384(4) Uani 1 1 d . . .
H41A H -0.4541 -0.1381 0.6041 0.046 Uiso 1 1 calc R . .
H41B H -0.3548 -0.1587 0.6189 0.046 Uiso 1 1 calc R . .
C42 C -0.37640(14) -0.20412(13) 0.51194(12) 0.0366(4) Uani 1 1 d . . .
C43 C -0.29112(15) -0.22625(15) 0.47329(14) 0.0449(5) Uani 1 1 d . . .
H43 H -0.2424 -0.1988 0.4872 0.054 Uiso 1 1 calc R . .
C44 C -0.27677(17) -0.28826(16) 0.41445(15) 0.0519(6) Uani 1 1 d . . .
H44 H -0.2183 -0.3029 0.3879 0.062 Uiso 1 1 calc R B .
C45 C -0.3468(2) -0.32870(15) 0.39434(16) 0.0548(6) Uani 1 1 d . . .
H45 H -0.3367 -0.3718 0.3545 0.066 Uiso 1 1 calc R . .
C46 C -0.43163(19) -0.30671(17) 0.43192(17) 0.0565(6) Uani 1 1 d . . .
H46 H -0.4800 -0.3344 0.4176 0.068 Uiso 1 1 calc R B .
C47 C -0.44690(15) -0.24427(15) 0.49072(15) 0.0458(5) Uani 1 1 d . . .
H47 H -0.5056 -0.2291 0.5164 0.055 Uiso 1 1 calc R . .
C48 C -0.34202(13) 0.21412(12) 0.27716(11) 0.0327(4) Uani 1 1 d . . .
H48 H -0.3993 0.1951 0.2651 0.039 Uiso 1 1 calc R . .
C49 C -0.34735(13) 0.31283(13) 0.27204(12) 0.0360(4) Uani 1 1 d . . .
H49A H -0.2912 0.3335 0.2836 0.043 Uiso 1 1 calc R B .
H49B H -0.3522 0.3299 0.2166 0.043 Uiso 1 1 calc R . .
C50 C -0.42456(14) 0.35821(14) 0.32842(13) 0.0399(5) Uani 1 1 d . . .
H50 H -0.4220 0.3376 0.3839 0.048 Uiso 1 1 calc R . .
C51 C -0.51410(15) 0.33880(16) 0.30829(15) 0.0471(5) Uani 1 1 d . . .
H51A H -0.5612 0.3703 0.3446 0.071 Uiso 1 1 calc R B .
H51B H -0.5218 0.2771 0.3140 0.071 Uiso 1 1 calc R . .
H51C H -0.5169 0.3565 0.2533 0.071 Uiso 1 1 calc R . .
C52 C -0.41439(18) 0.45506(16) 0.32564(19) 0.0565(6) Uani 1 1 d . . .
H52A H -0.3570 0.4670 0.3397 0.085 Uiso 1 1 calc R B .
H52B H -0.4621 0.4835 0.3637 0.085 Uiso 1 1 calc R . .
H52C H -0.4175 0.4766 0.2718 0.085 Uiso 1 1 calc R . .
C61 C -0.26905(13) 0.17450(12) 0.21365(11) 0.0326(4) Uani 1 1 d . . .
C62 C -0.18679(13) 0.20726(12) 0.19509(11) 0.0325(4) Uani 1 1 d . . .
H62 H -0.1764 0.2567 0.2231 0.039 Uiso 1 1 calc R . .
C63 C -0.11705(13) 0.17283(12) 0.13771(11) 0.0326(4) Uani 1 1 d . . .
C64 C -0.13216(13) 0.09962(13) 0.09796(11) 0.0333(4) Uani 1 1 d . . .
C65 C -0.21590(13) 0.06289(13) 0.11437(11) 0.0336(4) Uani 1 1 d . . .
C66 C -0.28586(13) 0.09939(13) 0.17364(11) 0.0333(4) Uani 1 1 d . . .
O67 O -0.36080(9) 0.06285(9) 0.19131(8) 0.0364(3) Uani 1 1 d . . .
O68 O -0.07016(10) 0.05990(9) 0.04195(8) 0.0381(3) Uani 1 1 d . . .
H68 H -0.0213 0.0559 0.0581 0.046 Uiso 1 1 calc R B .
C69 C -0.22578(14) -0.01613(13) 0.07751(12) 0.0364(4) Uani 1 1 d . . .
H69 H -0.1766 -0.0413 0.0422 0.044 Uiso 1 1 calc R . .
N70 N -0.29902(12) -0.05561(11) 0.08988(10) 0.0385(4) Uani 1 1 d . . .
H70 H -0.3456 -0.0302 0.1196 0.046 Uiso 1 1 calc R B .
C71 C -0.30818(17) -0.14013(15) 0.05698(15) 0.0463(5) Uani 1 1 d . . .
H71A H -0.3398 -0.1762 0.0995 0.056 Uiso 1 1 calc R . .
H71B H -0.2485 -0.1681 0.0396 0.056 Uiso 1 1 calc R . .
C72 C -0.35740(16) -0.13626(14) -0.01231(14) 0.0455(5) Uani 1 1 d . . .
C73 C -0.31527(17) -0.1607(2) -0.08703(15) 0.0584(7) Uani 1 1 d . . .
H73 H -0.2544 -0.1796 -0.0947 0.070 Uiso 1 1 calc R . .
C74 C -0.3600(2) -0.1582(2) -0.15174(17) 0.0694(8) Uani 1 1 d . . .
H74 H -0.3295 -0.1744 -0.2032 0.083 Uiso 1 1 calc R B .
C75 C -0.44836(19) -0.13226(19) -0.14097(17) 0.0588(7) Uani 1 1 d . . .
H75 H -0.4793 -0.1309 -0.1849 0.071 Uiso 1 1 calc R . .
C76 C -0.4917(2) -0.1084(2) -0.06699(19) 0.0740(9) Uani 1 1 d . . .
H76 H -0.5528 -0.0904 -0.0594 0.089 Uiso 1 1 calc R B .
C77 C -0.4463(2) -0.1106(3) -0.00278(19) 0.0765(10) Uani 1 1 d . . .
H77 H -0.4769 -0.0941 0.0485 0.092 Uiso 1 1 calc R . .
C78 C -0.02790(13) 0.21270(13) 0.12028(11) 0.0339(4) Uani 1 1 d . . .
H78 H 0.0002 0.1935 0.0656 0.041 Uiso 1 1 calc R . .
C79 C -0.03567(14) 0.31121(13) 0.11743(12) 0.0362(4) Uani 1 1 d . . .
H79A H -0.0791 0.3297 0.0828 0.043 Uiso 1 1 calc R B .
H79B H -0.0590 0.3330 0.1717 0.043 Uiso 1 1 calc R . .
C80 C 0.05158(16) 0.35192(14) 0.08665(13) 0.0432(5) Uani 1 1 d . . .
H80 H 0.0959 0.3301 0.1201 0.052 Uiso 1 1 calc R . .
C81 C 0.0396(2) 0.44892(17) 0.09595(18) 0.0606(7) Uani 1 1 d . . .
H81A H 0.0946 0.4748 0.0723 0.091 Uiso 1 1 calc R B .
H81B H 0.0254 0.4633 0.1527 0.091 Uiso 1 1 calc R . .
H81C H -0.0087 0.4711 0.0689 0.091 Uiso 1 1 calc R . .
C82 C 0.0881(2) 0.32869(18) 0.00050(17) 0.0593(7) Uani 1 1 d . . .
H82A H 0.1040 0.2670 -0.0033 0.089 Uiso 1 1 calc R B .
H82B H 0.1408 0.3605 -0.0181 0.089 Uiso 1 1 calc R . .
H82C H 0.0430 0.3437 -0.0327 0.089 Uiso 1 1 calc R . .
C91 C 0.03351(12) 0.17805(12) 0.17632(11) 0.0325(4) Uani 1 1 d . . .
C92 C 0.03726(12) 0.21583(12) 0.24824(11) 0.0318(4) Uani 1 1 d . . .
H92 H -0.0017 0.2646 0.2634 0.038 Uiso 1 1 calc R . .
C93 C 0.09495(12) 0.18716(12) 0.30095(11) 0.0314(4) Uani 1 1 d . . .
C94 C 0.14992(12) 0.11462(12) 0.28013(11) 0.0322(4) Uani 1 1 d . . .
C95 C 0.14734(13) 0.07119(12) 0.20711(11) 0.0332(4) Uani 1 1 d . . .
C96 C 0.08886(13) 0.10248(12) 0.15433(11) 0.0330(4) Uani 1 1 d . . .
O97 O 0.08671(9) 0.06286(9) 0.08792(8) 0.0366(3) Uani 1 1 d . . .
O98 O 0.20909(9) 0.08255(9) 0.32566(8) 0.0354(3) Uani 1 1 d . . .
H98 H 0.1865 0.0869 0.3741 0.043 Uiso 1 1 calc R B .
C99 C 0.20696(13) -0.00123(13) 0.18643(12) 0.0353(4) Uani 1 1 d . . .
H99 H 0.2468 -0.0189 0.2215 0.042 Uiso 1 1 calc R . .
N100 N 0.20923(12) -0.04449(11) 0.12121(10) 0.0375(4) Uani 1 1 d . . .
H100 H 0.1708 -0.0290 0.0899 0.045 Uiso 1 1 calc R B .
C101 C 0.27245(16) -0.11762(14) 0.09701(13) 0.0451(5) Uani 1 1 d . B .
H10A H 0.2987 -0.1112 0.0401 0.054 Uiso 1 1 calc R A 1
H10B H 0.3210 -0.1181 0.1287 0.054 Uiso 1 1 calc R A 1
C102 C 0.2319(11) -0.1943(7) 0.1080(10) 0.072(7) Uani 0.271(10) 1 d PG B 1
C103 C 0.2023(14) -0.2322(9) 0.1813(8) 0.131(11) Uani 0.271(10) 1 d PG B 1
H103 H 0.1987 -0.2004 0.2289 0.157 Uiso 0.271(10) 1 calc PR B 1
C104 C 0.1781(15) -0.3166(9) 0.1847(8) 0.144(12) Uani 0.271(10) 1 d PG B 1
H104 H 0.1579 -0.3425 0.2348 0.172 Uiso 0.271(10) 1 calc PR B 1
C105 C 0.1835(12) -0.3632(7) 0.1150(10) 0.173(17) Uani 0.271(10) 1 d PG B 1
H105 H 0.1670 -0.4208 0.1173 0.208 Uiso 0.271(10) 1 calc PR B 1
C106 C 0.2131(10) -0.3253(7) 0.0417(8) 0.145(13) Uani 0.271(10) 1 d PG B 1
H106 H 0.2168 -0.3571 -0.0060 0.174 Uiso 0.271(10) 1 calc PR B 1
C107 C 0.2373(10) -0.2409(7) 0.0382(8) 0.164(16) Uani 0.271(10) 1 d PG B 1
H107 H 0.2575 -0.2150 -0.0119 0.197 Uiso 0.271(10) 1 calc PR B 1
C202 C 0.2291(3) -0.20419(14) 0.11427(17) 0.0508(17) Uani 0.729(10) 1 d PG B 2
C203 C 0.2169(2) -0.23353(13) 0.19262(18) 0.0543(12) Uani 0.729(10) 1 d PG B 2
H203 H 0.2378 -0.2023 0.2324 0.065 Uiso 0.729(10) 1 calc PR B 2
C204 C 0.1741(3) -0.30856(11) 0.21279(16) 0.0753(17) Uani 0.729(10) 1 d PG B 2
H204 H 0.1658 -0.3286 0.2663 0.090 Uiso 0.729(10) 1 calc PR B 2
C205 C 0.1435(3) -0.35424(12) 0.1546(2) 0.088(2) Uani 0.729(10) 1 d PG B 2
H205 H 0.1143 -0.4055 0.1684 0.106 Uiso 0.729(10) 1 calc PR B 2
C206 C 0.1557(4) -0.32490(13) 0.0763(2) 0.112(4) Uani 0.729(10) 1 d PG B 2
H206 H 0.1347 -0.3561 0.0365 0.134 Uiso 0.729(10) 1 calc PR B 2
C207 C 0.1984(4) -0.24987(14) 0.05610(15) 0.086(2) Uani 0.729(10) 1 d PG B 2
H207 H 0.2067 -0.2298 0.0026 0.103 Uiso 0.729(10) 1 calc PR B 2
C108 C 0.09538(12) 0.23487(11) 0.37812(11) 0.0327(4) Uani 1 1 d G B 2
H108 H 0.1545 0.2201 0.3937 0.039 Uiso 1 1 calc R B 2
C109 C 0.08854(13) 0.33280(12) 0.36825(12) 0.0352(4) Uani 1 1 d . B 2
H10C H 0.0298 0.3502 0.3545 0.042 Uiso 1 1 calc R B 2
H10D H 0.0917 0.3593 0.4201 0.042 Uiso 1 1 calc R B 2
C110 C 0.15985(14) 0.36862(13) 0.30496(13) 0.0395(4) Uani 1 1 d . B 2
H110 H 0.1520 0.3466 0.2519 0.047 Uiso 1 1 calc R B 2
C111 C 0.25326(15) 0.34048(16) 0.31827(16) 0.0482(5) Uani 1 1 d . B 2
H11C H 0.2602 0.3557 0.3724 0.072 Uiso 1 1 calc R B 2
H11D H 0.2965 0.3694 0.2795 0.072 Uiso 1 1 calc R B 2
H11E H 0.2630 0.2782 0.3114 0.072 Uiso 1 1 calc R B 2
C112 C 0.14780(17) 0.46721(15) 0.30303(17) 0.0514(6) Uani 1 1 d . B 2
H11F H 0.1544 0.4902 0.3548 0.077 Uiso 1 1 calc R B 2
H11G H 0.0886 0.4844 0.2917 0.077 Uiso 1 1 calc R B 2
H11H H 0.1927 0.4898 0.2613 0.077 Uiso 1 1 calc R B 2
C1E C -0.4772(2) -0.1323(2) 0.2948(3) 0.0876(12) Uani 1 1 d . C 2
H1E1 H -0.5015 -0.1310 0.3518 0.131 Uiso 1 1 calc R C 2
H1E2 H -0.4193 -0.1075 0.2858 0.131 Uiso 1 1 calc R C 2
H1E3 H -0.4706 -0.1917 0.2760 0.131 Uiso 1 1 calc R C 2
C2E C -0.53761(19) -0.0821(2) 0.25080(17) 0.0638(7) Uani 1 1 d . C 2
H2E1 H -0.5457 -0.0227 0.2714 0.077 Uiso 1 1 calc R C 2
H2E2 H -0.5103 -0.0797 0.1939 0.077 Uiso 1 1 calc R C 2
O3E O -0.62170(12) -0.11690(14) 0.25719(10) 0.0586(5) Uani 1 1 d . C 2
H3E H -0.6454 -0.1188 0.3054 0.070 Uiso 1 1 calc R C 2
C1T C -0.0851(2) -0.3922(2) 0.26831(15) 0.0437(13) Uiso 0.558(3) 1 d PGD D 1
H1T H -0.0826 -0.3604 0.2201 0.052 Uiso 0.558(3) 1 calc PR D 1
C2T C -0.05082(19) -0.35982(17) 0.33155(16) 0.0601(12) Uiso 0.558(3) 1 d PGD D 1
C3T C -0.0544(3) -0.4063(2) 0.40215(16) 0.0616(13) Uiso 0.558(3) 1 d PGD D 1
H3T H -0.0310 -0.3842 0.4454 0.074 Uiso 0.558(3) 1 calc PR D 1
C4T C -0.0922(3) -0.4852(2) 0.40952(19) 0.0647(15) Uiso 0.558(3) 1 d PGD D 1
H4T H -0.0946 -0.5170 0.4578 0.078 Uiso 0.558(3) 1 calc PR D 1
C5T C -0.1264(3) -0.51758(18) 0.3463(2) 0.0676(14) Uiso 0.558(3) 1 d PGD D 1
H5T H -0.1523 -0.5715 0.3513 0.081 Uiso 0.558(3) 1 calc PR D 1
C6T C -0.1229(3) -0.4711(2) 0.27568(19) 0.0660(13) Uiso 0.558(3) 1 d PGD D 1
H6T H -0.1463 -0.4932 0.2325 0.079 Uiso 0.558(3) 1 calc PR D 1
C7T C -0.0201(3) -0.2748(2) 0.3334(3) 0.0894(19) Uiso 0.558(3) 1 d PGD D 1
H7T1 H 0.0010 -0.2665 0.3838 0.134 Uiso 0.558(3) 1 calc PR D 1
H7T2 H -0.0688 -0.2324 0.3288 0.134 Uiso 0.558(3) 1 calc PR D 1
H7T3 H 0.0285 -0.2677 0.2888 0.134 Uiso 0.558(3) 1 calc PR D 1
C15T C -0.1011(6) -0.3792(4) 0.2700(5) 0.140(14) Uiso 0.201(5) 1 d PGD E 2
H15T H -0.0839 -0.3231 0.2549 0.168 Uiso 0.201(5) 1 calc PR E 2
C16T C -0.1425(7) -0.4264(5) 0.2199(4) 0.051(3) Uiso 0.201(5) 1 d PGD E 2
H16T H -0.1535 -0.4026 0.1706 0.061 Uiso 0.201(5) 1 calc PR E 2
C17T C -0.1676(5) -0.5084(5) 0.2421(5) 0.058(3) Uiso 0.201(5) 1 d PGD E 2
H17T H -0.1959 -0.5407 0.2079 0.069 Uiso 0.201(5) 1 calc PR E 2
C18T C -0.1515(5) -0.5433(4) 0.3142(5) 0.036(2) Uiso 0.201(5) 1 d PGD E 2
H18T H -0.1687 -0.5993 0.3293 0.043 Uiso 0.201(5) 1 calc PR E 2
C19T C -0.1102(5) -0.4961(4) 0.3643(4) 0.044(3) Uiso 0.201(5) 1 d PGD E 2
H19T H -0.0992 -0.5199 0.4136 0.053 Uiso 0.201(5) 1 calc PR E 2
C20T C -0.0850(4) -0.4141(4) 0.3422(4) 0.063(4) Uiso 0.201(5) 1 d PGD E 2
C21T C -0.0273(6) -0.3609(6) 0.3957(6) 0.044(3) Uiso 0.201(5) 1 d PGD E 2
H21D H -0.0157 -0.3046 0.3712 0.065 Uiso 0.201(5) 1 calc PR E 2
H21E H 0.0291 -0.3931 0.3982 0.065 Uiso 0.201(5) 1 calc PR E 2
H21F H -0.0607 -0.3531 0.4498 0.065 Uiso 0.201(5) 1 calc PR E 2
C36T C -0.0108(4) -0.3372(4) 0.3669(4) 0.043(2) Uiso 0.241(5) 1 d PGD F 3
C37T C -0.0422(5) -0.3385(4) 0.2950(4) 0.056(3) Uiso 0.241(5) 1 d PGD F 3
C38T C -0.0905(5) -0.4062(5) 0.2779(4) 0.062(4) Uiso 0.241(5) 1 d PGD F 3
C39T C -0.1074(4) -0.4725(4) 0.3326(4) 0.055(3) Uiso 0.241(5) 1 d PGD F 3
C40T C -0.0759(5) -0.4712(4) 0.4045(4) 0.058(3) Uiso 0.241(5) 1 d PGD F 3
C41T C -0.0276(5) -0.4035(4) 0.4216(3) 0.043(2) Uiso 0.241(5) 1 d PGD F 3
C42T C -0.1568(7) -0.5365(6) 0.2907(6) 0.091(5) Uiso 0.241(5) 1 d PGD F 3
C8T C -0.4174(5) -0.3375(5) 0.1549(3) 0.129(4) Uiso 0.497(3) 1 d PGD G 1
H8T H -0.4032 -0.3379 0.2072 0.154 Uiso 0.497(3) 1 calc PR G 1
C9T C -0.4982(5) -0.3005(5) 0.1412(4) 0.127(4) Uiso 0.497(3) 1 d PGD G 1
H9T H -0.5393 -0.2756 0.1840 0.152 Uiso 0.497(3) 1 calc PR G 1
C10T C -0.5189(4) -0.2999(5) 0.0647(5) 0.141(4) Uiso 0.497(3) 1 d PGD G 1
H10T H -0.5741 -0.2746 0.0553 0.169 Uiso 0.497(3) 1 calc PR G 1
C11T C -0.4587(4) -0.3363(5) 0.0021(4) 0.134(4) Uiso 0.497(3) 1 d PGD G 1
H11T H -0.4729 -0.3359 -0.0501 0.161 Uiso 0.497(3) 1 calc PR G 1
C12T C -0.3779(4) -0.3733(4) 0.0159(3) 0.106(3) Uiso 0.497(3) 1 d PGD G 1
C13T C -0.3572(4) -0.3740(5) 0.0923(4) 0.123(3) Uiso 0.497(3) 1 d PGD G 1
H13T H -0.3020 -0.3993 0.1017 0.147 Uiso 0.497(3) 1 calc PR G 1
C14T C -0.3196(6) -0.4175(6) -0.0562(5) 0.152(5) Uiso 0.497(3) 1 d PGD G 1
H14A H -0.3478 -0.4083 -0.1034 0.228 Uiso 0.497(3) 1 calc PR G 1
H14B H -0.3125 -0.4792 -0.0455 0.228 Uiso 0.497(3) 1 calc PR G 1
H14C H -0.2614 -0.3933 -0.0655 0.228 Uiso 0.497(3) 1 calc PR G 1
C22T C -0.5253(3) -0.5970(3) 0.0841(3) 0.0732(19) Uiso 0.447(4) 1 d PGD H 2
C23T C -0.5493(3) -0.5154(3) 0.1151(4) 0.097(3) Uiso 0.447(4) 1 d PGD H 2
H23T H -0.5051 -0.4796 0.1262 0.116 Uiso 0.447(4) 1 calc PR H 2
C24T C -0.6379(4) -0.4862(3) 0.1299(4) 0.101(3) Uiso 0.447(4) 1 d PGD H 2
H24T H -0.6543 -0.4304 0.1511 0.121 Uiso 0.447(4) 1 calc PR H 2
C25T C -0.7026(3) -0.5385(4) 0.1138(4) 0.098(3) Uiso 0.447(4) 1 d PGD H 2
H25T H -0.7632 -0.5185 0.1239 0.118 Uiso 0.447(4) 1 calc PR H 2
C26T C -0.6787(3) -0.6200(4) 0.0827(4) 0.087(2) Uiso 0.447(4) 1 d PGD H 2
H26T H -0.7229 -0.6558 0.0717 0.104 Uiso 0.447(4) 1 calc PR H 2
C27T C -0.5900(3) -0.6493(3) 0.0679(3) 0.081(2) Uiso 0.447(4) 1 d PGD H 2
H27T H -0.5737 -0.7050 0.0467 0.097 Uiso 0.447(4) 1 calc PR H 2
C28T C -0.4332(3) -0.6253(5) 0.0670(5) 0.118(4) Uiso 0.447(4) 1 d PGD H 2
H28A H -0.4272 -0.6837 0.0456 0.178 Uiso 0.447(4) 1 calc PR H 2
H28B H -0.4078 -0.6248 0.1160 0.178 Uiso 0.447(4) 1 calc PR H 2
H28C H -0.4018 -0.5867 0.0276 0.178 Uiso 0.447(4) 1 calc PR H 2
C29T C -0.3025(4) -0.4055(5) 0.1570(4) 0.098(2) Uiso 0.555(4) 1 d PGD I 3
H29T H -0.2536 -0.3818 0.1746 0.118 Uiso 0.555(4) 1 calc PR I 3
C30T C -0.3856(4) -0.3625(4) 0.1717(4) 0.108(3) Uiso 0.555(4) 1 d PGD I 3
H30T H -0.3936 -0.3094 0.1994 0.130 Uiso 0.555(4) 1 calc PR I 3
C31T C -0.4571(4) -0.3970(5) 0.1459(5) 0.181(6) Uiso 0.555(4) 1 d PGD I 3
C32T C -0.4454(6) -0.4746(6) 0.1054(6) 0.166(5) Uiso 0.555(4) 1 d PGD I 3
H32T H -0.4942 -0.4982 0.0878 0.199 Uiso 0.555(4) 1 calc PR I 3
C33T C -0.3622(7) -0.5176(5) 0.0907(6) 0.257(10) Uiso 0.555(4) 1 d PGD I 3
H33T H -0.3542 -0.5706 0.0630 0.308 Uiso 0.555(4) 1 calc PR I 3
C34T C -0.2907(5) -0.4830(5) 0.1165(5) 0.176(6) Uiso 0.555(4) 1 d PGD I 3
H34T H -0.2339 -0.5124 0.1064 0.211 Uiso 0.555(4) 1 calc PR I 3
C35T C -0.5426(5) -0.3441(8) 0.1475(8) 0.269(11) Uiso 0.555(4) 1 d PGD I 3
H35A H -0.5414 -0.2916 0.1780 0.404 Uiso 0.555(4) 1 calc PR I 3
H35B H -0.5921 -0.3771 0.1726 0.404 Uiso 0.555(4) 1 calc PR I 3
H35C H -0.5502 -0.3289 0.0928 0.404 Uiso 0.555(4) 1 calc PR I 3

loop_
_atom_site_aniso_label
_atom_site_aniso_U_11
_atom_site_aniso_U_22
_atom_site_aniso_U_33
_atom_site_aniso_U_23
_atom_site_aniso_U_13
_atom_site_aniso_U_12
C1 0.0364(9) 0.0330(9) 0.0289(9) -0.0075(7) -0.0079(7) -0.0048(7)
C2 0.0370(10) 0.0318(9) 0.0299(9) -0.0053(7) -0.0090(7) -0.0031(7)
C3 0.0339(9) 0.0335(9) 0.0320(9) -0.0081(7) -0.0080(7) -0.0018(7)
C4 0.0354(9) 0.0355(9) 0.0282(9) -0.0072(7) -0.0069(7) -0.0045(7)
C5 0.0366(10) 0.0352(9) 0.0296(9) -0.0063(7) -0.0091(7) -0.0030(8)
C6 0.0325(9) 0.0358(9) 0.0299(9) -0.0086(7) -0.0091(7) -0.0024(7)
O7 0.0340(7) 0.0400(7) 0.0320(7) -0.0040(5) -0.0066(5) 0.0013(5)
O8 0.0333(7) 0.0447(8) 0.0319(7) -0.0011(6) -0.0055(5) -0.0027(6)
C9 0.0373(10) 0.0357(10) 0.0321(9) -0.0058(7) -0.0090(8) -0.0026(8)
N10 0.0365(8) 0.0371(8) 0.0323(8) -0.0042(6) -0.0073(6) 0.0007(7)
C11 0.0390(10) 0.0412(11) 0.0349(10) 0.0007(8) -0.0086(8) 0.0034(8)
C12 0.0390(10) 0.0423(11) 0.0324(10) 0.0029(8) -0.0111(8) 0.0020(8)
C13 0.0399(11) 0.0489(12) 0.0348(10) 0.0020(9) -0.0064(8) 0.0009(9)
C14 0.0505(12) 0.0544(13) 0.0348(10) -0.0040(9) -0.0064(9) 0.0082(10)
C15 0.0559(13) 0.0494(12) 0.0373(11) -0.0047(9) -0.0159(10) 0.0029(10)
C16 0.0461(12) 0.0542(13) 0.0422(11) -0.0008(10) -0.0138(9) -0.0064(10)
C17 0.0372(10) 0.0544(13) 0.0334(10) -0.0018(9) -0.0065(8) 0.0000(9)
C18 0.0337(9) 0.0358(10) 0.0304(9) -0.0063(7) -0.0063(7) -0.0019(7)
C19 0.0365(10) 0.0365(10) 0.0394(10) -0.0090(8) -0.0100(8) -0.0017(8)
C20 0.0397(10) 0.0414(11) 0.0416(11) -0.0115(9) -0.0100(8) 0.0021(8)
C21 0.0491(13) 0.0640(15) 0.0462(13) -0.0121(11) -0.0048(10) 0.0128(11)
C22 0.0572(14) 0.0441(13) 0.0664(16) -0.0111(11) -0.0105(12) 0.0098(11)
C31 0.0296(9) 0.0334(9) 0.0329(9) -0.0080(7) -0.0060(7) 0.0021(7)
C32 0.0293(9) 0.0311(9) 0.0346(9) -0.0054(7) -0.0050(7) -0.0003(7)
C33 0.0291(8) 0.0333(9) 0.0312(9) -0.0058(7) -0.0057(7) 0.0020(7)
C34 0.0294(9) 0.0348(9) 0.0323(9) -0.0084(7) -0.0070(7) 0.0007(7)
C35 0.0298(9) 0.0352(9) 0.0321(9) -0.0062(7) -0.0043(7) -0.0004(7)
C36 0.0299(9) 0.0357(9) 0.0310(9) -0.0057(7) -0.0059(7) 0.0020(7)
O37 0.0375(7) 0.0403(7) 0.0296(7) -0.0023(5) -0.0066(5) -0.0045(6)
O38 0.0387(7) 0.0386(7) 0.0322(7) -0.0061(5) -0.0089(5) -0.0071(6)
C39 0.0333(9) 0.0370(10) 0.0339(10) -0.0064(8) -0.0044(7) -0.0014(7)
N40 0.0362(8) 0.0367(9) 0.0333(8) -0.0050(7) -0.0051(6) -0.0029(7)
C41 0.0416(11) 0.0375(10) 0.0356(10) -0.0010(8) -0.0037(8) -0.0039(8)
C42 0.0414(10) 0.0322(9) 0.0358(10) 0.0012(8) -0.0055(8) -0.0035(8)
C43 0.0401(11) 0.0490(12) 0.0456(12) -0.0063(9) -0.0071(9) -0.0017(9)
C44 0.0527(13) 0.0485(13) 0.0502(13) -0.0086(10) 0.0022(10) 0.0036(10)
C45 0.0746(17) 0.0388(12) 0.0493(13) -0.0109(10) -0.0029(12) -0.0075(11)
C46 0.0609(15) 0.0529(14) 0.0579(15) -0.0125(11) -0.0085(12) -0.0213(12)
C47 0.0417(11) 0.0447(12) 0.0504(12) -0.0056(10) -0.0031(9) -0.0091(9)
C48 0.0318(9) 0.0355(10) 0.0314(9) -0.0055(7) -0.0074(7) 0.0001(7)
C49 0.0370(10) 0.0367(10) 0.0346(10) -0.0025(8) -0.0078(8) 0.0002(8)
C50 0.0399(10) 0.0387(11) 0.0406(11) -0.0045(8) -0.0072(8) 0.0042(8)
C51 0.0379(11) 0.0510(13) 0.0514(13) -0.0042(10) -0.0058(9) 0.0022(9)
C52 0.0499(13) 0.0418(12) 0.0754(17) -0.0108(12) -0.0057(12) 0.0040(10)
C61 0.0356(9) 0.0340(9) 0.0290(9) -0.0031(7) -0.0088(7) 0.0023(7)
C62 0.0383(10) 0.0319(9) 0.0280(9) -0.0032(7) -0.0089(7) 0.0014(7)
C63 0.0362(9) 0.0346(9) 0.0280(9) -0.0024(7) -0.0086(7) -0.0005(7)
C64 0.0375(10) 0.0369(10) 0.0259(9) -0.0044(7) -0.0078(7) 0.0029(8)
C65 0.0381(10) 0.0377(10) 0.0266(9) -0.0043(7) -0.0106(7) 0.0002(8)
C66 0.0350(9) 0.0379(10) 0.0287(9) -0.0024(7) -0.0104(7) -0.0003(8)
O67 0.0345(7) 0.0419(7) 0.0346(7) -0.0070(6) -0.0094(5) -0.0033(6)
O68 0.0392(7) 0.0441(8) 0.0307(7) -0.0113(6) -0.0055(6) 0.0005(6)
C69 0.0417(10) 0.0395(10) 0.0298(9) -0.0048(8) -0.0118(8) 0.0011(8)
N70 0.0416(9) 0.0392(9) 0.0368(9) -0.0088(7) -0.0124(7) -0.0009(7)
C71 0.0547(13) 0.0395(11) 0.0485(12) -0.0105(9) -0.0195(10) -0.0017(9)
C72 0.0534(13) 0.0399(11) 0.0470(12) -0.0098(9) -0.0180(10) -0.0043(9)
C73 0.0430(12) 0.088(2) 0.0448(13) 0.0002(12) -0.0066(10) -0.0137(12)
C74 0.0598(16) 0.111(3) 0.0390(13) -0.0081(14) -0.0082(11) -0.0179(16)
C75 0.0641(16) 0.0666(16) 0.0527(14) -0.0034(12) -0.0271(12) -0.0104(13)
C76 0.0604(17) 0.102(2) 0.0623(17) -0.0227(16) -0.0245(14) 0.0194(16)
C77 0.0687(18) 0.108(3) 0.0540(16) -0.0333(16) -0.0233(14) 0.0270(17)
C78 0.0366(10) 0.0364(10) 0.0286(9) -0.0044(7) -0.0049(7) -0.0018(8)
C79 0.0411(10) 0.0358(10) 0.0319(9) -0.0021(7) -0.0070(8) -0.0005(8)
C80 0.0494(12) 0.0397(11) 0.0406(11) 0.0011(9) -0.0068(9) -0.0049(9)
C81 0.0732(17) 0.0457(13) 0.0600(15) -0.0031(11) 0.0019(13) -0.0162(12)
C82 0.0634(16) 0.0559(15) 0.0532(14) -0.0084(11) 0.0110(12) -0.0157(12)
C91 0.0324(9) 0.0345(9) 0.0306(9) -0.0026(7) -0.0040(7) -0.0042(7)
C92 0.0331(9) 0.0308(9) 0.0311(9) -0.0038(7) -0.0038(7) -0.0020(7)
C93 0.0323(9) 0.0315(9) 0.0301(9) -0.0044(7) -0.0033(7) -0.0036(7)
C94 0.0325(9) 0.0336(9) 0.0303(9) -0.0027(7) -0.0042(7) -0.0034(7)
C95 0.0347(9) 0.0324(9) 0.0318(9) -0.0048(7) -0.0031(7) -0.0018(7)
C96 0.0342(9) 0.0350(10) 0.0293(9) -0.0051(7) -0.0023(7) -0.0047(7)
O97 0.0414(7) 0.0392(7) 0.0292(7) -0.0089(5) -0.0062(5) -0.0004(6)
O98 0.0356(7) 0.0401(7) 0.0307(7) -0.0048(5) -0.0070(5) 0.0021(6)
C99 0.0379(10) 0.0357(10) 0.0317(9) -0.0037(8) -0.0042(8) -0.0008(8)
N100 0.0433(9) 0.0358(9) 0.0325(8) -0.0061(7) -0.0051(7) 0.0034(7)
C101 0.0529(12) 0.0427(12) 0.0371(11) -0.0086(9) -0.0047(9) 0.0116(10)
C102 0.079(13) 0.039(7) 0.115(16) -0.001(8) -0.070(12) 0.000(7)
C103 0.21(3) 0.085(15) 0.133(19) 0.005(13) -0.111(19) -0.064(16)
C104 0.28(4) 0.060(11) 0.102(16) 0.016(10) -0.052(18) -0.014(16)
C105 0.19(3) 0.23(3) 0.090(14) -0.084(18) 0.064(16) -0.14(2)
C106 0.108(14) 0.087(12) 0.27(3) -0.068(17) -0.126(19) 0.009(10)
C107 0.26(3) 0.034(7) 0.25(3) -0.034(11) -0.21(3) 0.027(11)
C202 0.075(4) 0.033(2) 0.049(3) -0.011(2) -0.028(3) 0.012(2)
C203 0.070(2) 0.048(3) 0.050(2) -0.0020(18) -0.019(2) -0.0151(19)
C204 0.108(4) 0.062(3) 0.070(3) 0.012(2) -0.045(3) -0.031(3)
C205 0.137(5) 0.040(2) 0.113(5) 0.016(3) -0.085(4) -0.032(3)
C206 0.203(9) 0.052(3) 0.120(6) 0.024(3) -0.133(7) -0.039(4)
C207 0.162(6) 0.046(3) 0.073(3) 0.008(2) -0.081(4) -0.018(3)
C108 0.0326(9) 0.0339(9) 0.0321(9) -0.0069(7) -0.0068(7) -0.0014(7)
C109 0.0366(10) 0.0343(10) 0.0355(10) -0.0071(8) -0.0077(8) -0.0024(7)
C110 0.0396(10) 0.0362(10) 0.0434(11) -0.0034(8) -0.0077(8) -0.0049(8)
C111 0.0395(11) 0.0464(12) 0.0588(14) 0.0012(10) -0.0074(10) -0.0056(9)
C112 0.0476(12) 0.0381(12) 0.0682(16) -0.0008(10) -0.0076(11) -0.0068(9)
C1E 0.0545(17) 0.0612(18) 0.152(4) -0.026(2) -0.029(2) -0.0028(14)
C2E 0.0591(15) 0.082(2) 0.0487(14) -0.0078(13) 0.0018(12) -0.0177(14)
O3E 0.0489(9) 0.0872(13) 0.0401(9) -0.0141(9) -0.0058(7) -0.0078(9)

loop_
_atom_type_symbol
_atom_type_description
_atom_type_scat_dispersion_real
_atom_type_scat_dispersion_imag
_atom_type_scat_source
C C 0.0181 0.0091 'International Tables Vol C Tables 4.2.6.8 and 6.1.1.4'
H H 0.0000 0.0000 'International Tables Vol C Tables 4.2.6.8 and 6.1.1.4'
N N 0.0311 0.0180 'International Tables Vol C Tables 4.2.6.8 and 6.1.1.4'
O O 0.0492 0.0322 'International Tables Vol C Tables 4.2.6.8 and 6.1.1.4'

loop_
_geom_angle_atom_site_label_1
_geom_angle_atom_site_label_2
_geom_angle_atom_site_label_3
_geom_angle
C2 C1 C6 119.00(18)
C2 C1 C108 123.59(17)
C6 C1 C108 117.35(17)
C1 C2 C3 124.68(18)
C4 C3 C2 116.96(18)
C4 C3 C18 120.94(18)
C2 C3 C18 122.10(17)
O8 C4 C3 123.05(18)
O8 C4 C5 116.14(17)
C3 C4 C5 120.78(18)
C9 C5 C4 117.81(18)
C9 C5 C6 120.62(18)
C4 C5 C6 121.27(18)
O7 C6 C1 122.39(18)
O7 C6 C5 120.43(18)
C1 C6 C5 117.18(17)
N10 C9 C5 124.16(19)
C9 N10 C11 120.64(17)
N10 C11 C12 107.85(16)
C13 C12 C17 118.5(2)
C13 C12 C11 120.8(2)
C17 C12 C11 120.35(19)
C14 C13 C12 120.9(2)
C15 C14 C13 120.1(2)
C14 C15 C16 119.7(2)
C17 C16 C15 119.9(2)
C16 C17 C12 120.8(2)
C3 C18 C31 109.33(15)
C3 C18 C19 113.31(16)
C31 C18 C19 113.79(16)
C18 C19 C20 114.90(17)
C22 C20 C21 110.7(2)
C22 C20 C19 110.16(19)
C21 C20 C19 111.68(18)
C32 C31 C36 118.32(17)
C32 C31 C18 123.18(18)
C36 C31 C18 118.41(17)
C31 C32 C33 124.92(18)
C34 C33 C32 117.16(17)
C34 C33 C48 121.51(16)
C32 C33 C48 121.26(17)
O38 C34 C33 123.62(17)
O38 C34 C35 115.72(17)
C33 C34 C35 120.66(17)
C39 C35 C34 119.48(17)
C39 C35 C36 120.04(18)
C34 C35 C36 120.25(18)
O37 C36 C31 121.78(17)
O37 C36 C35 119.58(18)
C31 C36 C35 118.61(17)
N40 C39 C35 123.30(18)
C39 N40 C41 126.41(17)
N40 C41 C42 113.94(17)
C47 C42 C43 119.3(2)
C47 C42 C41 120.74(19)
C43 C42 C41 119.87(19)
C44 C43 C42 120.2(2)
C45 C44 C43 120.2(2)
C46 C45 C44 120.0(2)
C45 C46 C47 120.3(2)
C42 C47 C46 119.9(2)
C61 C48 C33 110.74(15)
C61 C48 C49 111.58(16)
C33 C48 C49 114.10(15)
C50 C49 C48 115.34(17)
C51 C50 C52 110.04(19)
C51 C50 C49 112.23(18)
C52 C50 C49 109.69(19)
C62 C61 C66 118.77(17)
C62 C61 C48 122.51(17)
C66 C61 C48 118.69(17)
C61 C62 C63 124.81(18)
C64 C63 C62 117.30(18)
C64 C63 C78 120.84(17)
C62 C63 C78 121.85(17)
O68 C64 C63 123.01(18)
O68 C64 C65 116.48(17)
C63 C64 C65 120.51(18)
C69 C65 C64 118.43(18)
C69 C65 C66 120.31(18)
C64 C65 C66 120.89(17)
O67 C66 C61 121.71(18)
O67 C66 C65 120.55(17)
C61 C66 C65 117.70(18)
N70 C69 C65 123.08(19)
C69 N70 C71 123.63(19)
N70 C71 C72 113.31(19)
C73 C72 C77 118.0(2)
C73 C72 C71 120.5(2)
C77 C72 C71 121.5(2)
C72 C73 C74 121.3(3)
C75 C74 C73 119.7(3)
C76 C75 C74 119.9(2)
C75 C76 C77 120.0(3)
C72 C77 C76 121.1(3)
C91 C78 C63 111.40(16)
C91 C78 C79 112.65(16)
C63 C78 C79 113.33(16)
C80 C79 C78 114.06(17)
C82 C80 C81 110.2(2)
C82 C80 C79 112.47(19)
C81 C80 C79 110.1(2)
C92 C91 C96 118.29(18)
C92 C91 C78 122.87(17)
C96 C91 C78 118.82(17)
C91 C92 C93 124.68(18)
C94 C93 C92 117.80(17)
C94 C93 C108 121.69(17)
C92 C93 C108 120.51(16)
O98 C94 C93 122.64(17)
O98 C94 C95 117.27(17)
C93 C94 C95 120.08(18)
C99 C95 C94 118.42(18)
C99 C95 C96 120.69(17)
C94 C95 C96 120.82(17)
O97 C96 C91 121.05(18)
O97 C96 C95 120.68(17)
C91 C96 C95 118.28(17)
N100 C99 C95 122.54(19)
C99 N100 C101 123.58(18)
C102 C101 N100 111.3(7)
C102 C101 C202 3.5(8)
N100 C101 C202 111.7(2)
C101 C102 C103 125.4(11)
C101 C102 C107 113.6(10)
C103 C102 C107 120.0
C104 C103 C102 120.0
C103 C104 C105 120.0
C106 C105 C104 120.0
C107 C106 C105 120.0
C106 C107 C102 120.0
C203 C202 C207 120.0
C203 C202 C101 117.2(2)
C207 C202 C101 122.7(2)
C204 C203 C202 120.0
C203 C204 C205 120.0
C204 C205 C206 120.0
C205 C206 C207 120.0
C206 C207 C202 120.0
C1 C108 C93 110.22(15)
C1 C108 C109 114.23(15)
C93 C108 C109 113.18(16)
C110 C109 C108 114.87(16)
C111 C110 C109 112.45(18)
C111 C110 C112 110.27(18)
C109 C110 C112 109.81(18)
O3E C2E C1E 112.9(3)
C2T C1T C6T 120.0
C3T C2T C1T 120.0
C3T C2T C7T 115.5
C1T C2T C7T 124.1
C4T C3T C2T 120.0
C3T C4T C5T 120.0
C6T C5T C4T 120.0
C5T C6T C1T 120.0
C16T C15T C20T 120.0
C17T C16T C15T 120.0
C18T C17T C16T 120.0
C17T C18T C19T 120.0
C18T C19T C20T 120.0
C19T C20T C15T 120.0
C19T C20T C21T 120.9
C15T C20T C21T 118.8
C37T C36T C41T 120.0
C38T C37T C36T 120.0
C37T C38T C39T 120.0
C38T C39T C40T 120.0
C38T C39T C42T 104.6
C40T C39T C42T 135.2
C41T C40T C39T 120.0
C40T C41T C36T 120.0
C9T C8T C13T 120.0
C8T C9T C10T 120.0
C11T C10T C9T 120.0
C10T C11T C12T 120.0
C11T C12T C13T 120.0
C11T C12T C14T 115.6
C13T C12T C14T 124.3
C12T C13T C8T 120.0
C23T C22T C27T 120.0
C23T C22T C28T 119.3
C27T C22T C28T 120.7
C24T C23T C22T 120.0
C25T C24T C23T 120.0
C26T C25T C24T 120.0
C25T C26T C27T 120.0
C26T C27T C22T 120.0
C30T C29T C34T 120.0
C29T C30T C31T 120.0
C32T C31T C30T 120.0
C32T C31T C35T 118.6
C30T C31T C35T 120.4
C31T C32T C33T 120.0
C32T C33T C34T 120.0
C33T C34T C29T 120.0

loop_
_geom_bond_atom_site_label_1
_geom_bond_atom_site_label_2
_geom_bond_distance
C1 C2 1.378(3)
C1 C6 1.429(3)
C1 C108 1.519(3)
C2 C3 1.416(3)
C3 C4 1.386(3)
C3 C18 1.529(3)
C4 O8 1.355(2)
C4 C5 1.423(3)
C5 C9 1.409(3)
C5 C6 1.438(3)
C6 O7 1.298(2)
C9 N10 1.297(3)
N10 C11 1.474(3)
C11 C12 1.508(3)
C12 C13 1.389(3)
C12 C17 1.398(3)
C13 C14 1.385(3)
C14 C15 1.384(4)
C15 C16 1.393(3)
C16 C17 1.384(3)
C18 C31 1.530(3)
C18 C19 1.533(3)
C19 C20 1.536(3)
C20 C22 1.517(3)
C20 C21 1.527(3)
C31 C32 1.381(3)
C31 C36 1.417(3)
C32 C33 1.413(3)
C33 C34 1.386(3)
C33 C48 1.529(3)
C34 O38 1.354(2)
C34 C35 1.431(3)
C35 C39 1.420(3)
C35 C36 1.438(3)
C36 O37 1.310(2)
C39 N40 1.300(3)
N40 C41 1.467(3)
C41 C42 1.505(3)
C42 C47 1.385(3)
C42 C43 1.387(3)
C43 C44 1.385(3)
C44 C45 1.375(4)
C45 C46 1.374(4)
C46 C47 1.389(3)
C48 C61 1.526(3)
C48 C49 1.541(3)
C49 C50 1.536(3)
C50 C51 1.521(3)
C50 C52 1.530(3)
C61 C62 1.378(3)
C61 C66 1.424(3)
C62 C63 1.407(3)
C63 C64 1.389(3)
C63 C78 1.521(3)
C64 O68 1.355(2)
C64 C65 1.424(3)
C65 C69 1.421(3)
C65 C66 1.439(3)
C66 O67 1.304(2)
C69 N70 1.301(3)
N70 C71 1.466(3)
C71 C72 1.503(3)
C72 C73 1.374(4)
C72 C77 1.381(4)
C73 C74 1.391(4)
C74 C75 1.374(4)
C75 C76 1.366(4)
C76 C77 1.391(4)
C78 C91 1.522(3)
C78 C79 1.536(3)
C79 C80 1.528(3)
C80 C82 1.520(3)
C80 C81 1.522(3)
C91 C92 1.378(3)
C91 C96 1.426(3)
C92 C93 1.413(3)
C93 C94 1.382(3)
C93 C108 1.521(2)
C94 O98 1.358(2)
C94 C95 1.433(3)
C95 C99 1.419(3)
C95 C96 1.434(3)
C96 O97 1.303(2)
C99 N100 1.303(3)
N100 C101 1.468(3)
C101 C102 1.381(11)
C101 C202 1.547(4)
C102 C103 1.3900
C102 C107 1.3900
C103 C104 1.3900
C104 C105 1.3900
C105 C106 1.3900
C106 C107 1.3900
C202 C203 1.3900
C202 C207 1.3900
C203 C204 1.3900
C204 C205 1.3900
C205 C206 1.3900
C206 C207 1.3900
C108 C109 1.535(3)
C109 C110 1.527(3)
C110 C111 1.526(3)
C110 C112 1.540(3)
C1E C2E 1.469(5)
C2E O3E 1.419(3)
C1T C2T 1.3900
C1T C6T 1.3900
C2T C3T 1.3900
C2T C7T 1.4400
C3T C4T 1.3900
C4T C5T 1.3900
C5T C6T 1.3900
C15T C16T 1.3900
C15T C20T 1.3900
C16T C17T 1.3900
C17T C18T 1.3900
C18T C19T 1.3900
C19T C20T 1.3900
C20T C21T 1.6425
C36T C37T 1.3900
C36T C41T 1.3900
C37T C38T 1.3900
C38T C39T 1.3900
C39T C40T 1.3900
C39T C42T 1.5455
C40T C41T 1.3900
C8T C9T 1.3900
C8T C13T 1.3900
C9T C10T 1.3900
C10T C11T 1.3900
C11T C12T 1.3900
C12T C13T 1.3900
C12T C14T 1.5352
C22T C23T 1.3900
C22T C27T 1.3900
C22T C28T 1.4375
C23T C24T 1.3900
C24T C25T 1.3900
C25T C26T 1.3900
C26T C27T 1.3900
C29T C30T 1.3900
C29T C34T 1.3900
C30T C31T 1.3900
C31T C32T 1.3900
C31T C35T 1.5038
C32T C33T 1.3900
C33T C34T 1.3900
